data_9004753
loop_
_publ_author_name
'Hughes, K.-A.'
'Burns, P. C.'
'Kolitsch, U.'

_publ_section_title
;
 Crystal structure and crystal chemistry of uranosphaerite, Bi(UO2)O2OH
 Note: synthetic sample
;
_journal_name_full 'The Canadian Mineralogist'
_journal_page_first 677
_journal_page_last 685
_journal_paper_doi 10.2113/gscanmin.41.3.677
_journal_volume 41
_journal_year 2003
_chemical_formula_sum 'Bi H O5 U'
_chemical_name_mineral Uranosphaerite
_space_group_IT_number 14
_symmetry_space_group_name_Hall '-P 2yn'
_symmetry_space_group_name_H-M 'P 1 21/n 1'
_cell_angle_alpha 90
_cell_angle_beta 92.948
_cell_angle_gamma 90
_cell_formula_units_Z 4
_cell_length_a 7.540
_cell_length_b 7.801
_cell_length_c 7.674
_cell_volume 450.784
_database_code_amcsd 0005846
_exptl_crystal_density_diffrn 7.780
_cod_original_formula_sum 'U Bi O5 H'
_cod_database_code 9004753

loop_
_space_group_symop_operation_xyz
x,y,z
1/2+x,1/2-y,1/2+z
1/2-x,1/2+y,1/2-z
-x,-y,-z

loop_
_atom_site_aniso_label
_atom_site_aniso_U_11
_atom_site_aniso_U_22
_atom_site_aniso_U_33
_atom_site_aniso_U_12
_atom_site_aniso_U_13
_atom_site_aniso_U_23
U 0.02110 0.02340 0.02040 -0.00030 0.00520 -0.00020
Bi 0.02280 0.02450 0.02230 0.00040 0.00450 0.00040
O(1) 0.03400 0.03900 0.02500 0.00500 0.00100 0.00700
O(2) 0.02900 0.04000 0.02800 0.00400 0.00100 -0.00400
O(3) 0.02900 0.02000 0.03200 0.00100 0.01400 0.00500
O(4) 0.02600 0.03800 0.02800 -0.01300 0.00900 -0.01100
O-H(5) 0.03100 0.02900 0.01800 -0.00200 0.00400 0.00000

loop_
_atom_site_label
_atom_site_fract_x
_atom_site_fract_y
_atom_site_fract_z
_atom_site_U_iso_or_equiv
U 0.15796 -0.00914 0.31531 0.02150
Bi 0.10974 0.60517 0.66556 0.02310
O(1) 0.18400 0.60300 0.05000 0.03200
O(2) -0.00800 0.88300 0.17900 0.03200
O(3) 0.07000 0.85000 0.56300 0.02700
O(4) -0.15000 0.50700 0.59000 0.03000
O-H(5) -0.11900 0.74100 0.84000 0.02600

loop_
_cod_changelog_entry_id
_cod_changelog_entry_author
_cod_changelog_entry_date
_cod_changelog_entry_text
1
;cod-tools version 3.10.1
Id: cif_fix_AMCSD_aniso_labels 10200 2024-08-01 14:09:44Z saulius
;
2024-08-02T12:20:47+03:00
;Changed the following '_atom_site_aniso_label' values:
'OH(5)' -> 'O-H(5)'
;

loop_
_cod_related_entry_id
_cod_related_entry_database
_cod_related_entry_code
1 AMCSD 0005846
